data_1505841
loop_
_publ_author_name
'Alib\'es, Ramon'
'Alv\'arez-Larena, Angel'
'de March, Pedro'
'Figueredo, Marta'
'Font, Josep'
'Parella, Teodor'
'Rustullet, Albert'

_publ_section_title
;
 Synthesis and conformational analysis of new cyclobutane-fused
 nucleosides.
;
_journal_issue 3
_journal_name_full 'Organic letters'
_journal_page_first 491
_journal_page_last 494
_journal_paper_doi 10.1021/ol052794y
_journal_volume 8
_journal_year 2006
_chemical_formula_sum 'C12 H15 N5 O2'
_chemical_formula_weight 261.29
_chemical_name_systematic
;
(1R,2R,4S,5S)-9-(4-hydroxymethyl-3-oxabicyclo[3.2.0]hept-2-yl)adenine
;
_space_group_IT_number 19
_symmetry_cell_setting orthorhombic
_symmetry_space_group_name_Hall 'P 2ac 2ab'
_symmetry_space_group_name_H-M 'P 21 21 21'
_atom_sites_solution_hydrogens geom
_atom_sites_solution_primary direct
_atom_sites_solution_secondary difmap
_audit_creation_method SHELXL-97
_cell_angle_alpha 90.00
_cell_angle_beta 90.00
_cell_angle_gamma 90.00
_cell_formula_units_Z 4
_cell_length_a 7.873(2)
_cell_length_b 8.231(2)
_cell_length_c 18.935(5)
_cell_measurement_reflns_used 25
_cell_measurement_temperature 293(2)
_cell_measurement_theta_max 14.01
_cell_measurement_theta_min 10.05
_cell_volume 1227.0(5)
_computing_cell_refinement 'CAD4 (Enraf-Nonius)'
_computing_data_collection 'CAD4 (Enraf-Nonius)'
_computing_structure_refinement 'SHELXL-97 (Sheldrick, 1997)'
_computing_structure_solution 'SHELXS-86 (Sheldrick, 1985)'
_diffrn_ambient_temperature 293(2)
_diffrn_measured_fraction_theta_full 0.837
_diffrn_measured_fraction_theta_max 0.837
_diffrn_measurement_device_type 'Enraf-Nonius CAD4'
_diffrn_measurement_method 'omega/2theta scan'
_diffrn_radiation_monochromator graphite
_diffrn_radiation_source 'fine-focus sealed tube'
_diffrn_radiation_type MoK\a
_diffrn_radiation_wavelength 0.71069
_diffrn_reflns_av_R_equivalents 0.0000
_diffrn_reflns_av_sigmaI/netI 0.0178
_diffrn_reflns_limit_h_max 9
_diffrn_reflns_limit_h_min 0
_diffrn_reflns_limit_k_max 9
_diffrn_reflns_limit_k_min 0
_diffrn_reflns_limit_l_max 22
_diffrn_reflns_limit_l_min 0
_diffrn_reflns_number 1049
_diffrn_reflns_theta_full 24.80
_diffrn_reflns_theta_max 24.80
_diffrn_reflns_theta_min 2.15
_diffrn_standards_decay_% 0
_diffrn_standards_interval_time 60
_diffrn_standards_number 3
_exptl_absorpt_coefficient_mu 0.101
_exptl_absorpt_correction_T_max 1.000
_exptl_absorpt_correction_T_min 1.000
_exptl_absorpt_correction_type none
_exptl_crystal_colour colourless
_exptl_crystal_density_diffrn 1.414
_exptl_crystal_density_method 'not measured'
_exptl_crystal_description prism
_exptl_crystal_F_000 552
_exptl_crystal_size_max 0.48
_exptl_crystal_size_mid 0.19
_exptl_crystal_size_min 0.12
_refine_diff_density_max 0.121
_refine_diff_density_min -0.127
_refine_diff_density_rms 0.033
_refine_ls_abs_structure_details 'Flack H D (1983), Acta Cryst. A39, 876-881'
_refine_ls_abs_structure_Flack 4.9(18)
_refine_ls_extinction_coef 0.009(2)
_refine_ls_extinction_expression Fc^*^=kFc[1+0.001xFc^2^\l^3^/sin(2\q)]^-1/4^
_refine_ls_extinction_method SHELXL
_refine_ls_goodness_of_fit_ref 1.026
_refine_ls_hydrogen_treatment mixed
_refine_ls_matrix_type full
_refine_ls_number_parameters 182
_refine_ls_number_reflns 1049
_refine_ls_number_restraints 1
_refine_ls_restrained_S_all 1.025
_refine_ls_R_factor_all 0.0348
_refine_ls_R_factor_gt 0.0291
_refine_ls_shift/su_max 0.000
_refine_ls_shift/su_mean 0.000
_refine_ls_structure_factor_coef Fsqd
_refine_ls_weighting_details 'calc w=1/[\s^2^(Fo^2^)+(0.0596P)^2^+0.0000P] where P=(Fo^2^+2Fc^2^)/3'
_refine_ls_weighting_scheme calc
_refine_ls_wR_factor_gt 0.0752
_refine_ls_wR_factor_ref 0.0762
_reflns_number_gt 927
_reflns_number_total 1049
_reflns_threshold_expression >2sigma(I)
_cod_data_source_file ol052794ysi20051118_094225.cif
_cod_data_source_block c315
_cod_depositor_comments
;
 Removing the "?" symbol from the _chemical_name_systematic data item value.

 Antanas Vaitkus,
 2017-03-30
;
_cod_database_code 1505841

loop_
_symmetry_equiv_pos_as_xyz
'x, y, z'
'x+1/2, -y+1/2, -z'
'-x, y+1/2, -z+1/2'
'-x+1/2, -y, z+1/2'

loop_
_atom_site_label
_atom_site_type_symbol
_atom_site_fract_x
_atom_site_fract_y
_atom_site_fract_z
_atom_site_U_iso_or_equiv
_atom_site_adp_type
_atom_site_occupancy
_atom_site_symmetry_multiplicity
_atom_site_calc_flag
_atom_site_refinement_flags
C1 C 0.0049(3) 0.6676(3) 0.31320(12) 0.0427(5) Uani 1 1 d .
N2 N -0.0081(3) 0.8272(2) 0.33217(10) 0.0469(5) Uani 1 1 d .
C3 C 0.0141(4) 0.8687(3) 0.39996(14) 0.0477(6) Uani 1 1 d .
H3 H 0.0061 0.9792 0.4097 0.057 Uiso 1 1 calc R
N4 N 0.0459(3) 0.7741(2) 0.45525(10) 0.0447(5) Uani 1 1 d .
C5 C 0.0575(3) 0.6165(3) 0.43548(13) 0.0396(5) Uani 1 1 d .
N6 N 0.0895(2) 0.4847(2) 0.47807(10) 0.0400(4) Uani 1 1 d .
C7 C 0.0909(3) 0.3520(3) 0.43429(12) 0.0436(5) Uani 1 1 d .
H7 H 0.1105 0.2468 0.4503 0.052 Uiso 1 1 calc R
N8 N 0.0622(3) 0.3871(2) 0.36772(11) 0.0444(5) Uani 1 1 d .
C9 C 0.0399(3) 0.5551(3) 0.36774(12) 0.0395(5) Uani 1 1 d .
N10 N -0.0164(4) 0.6295(2) 0.24598(13) 0.0592(7) Uani 1 1 d D
H10A H -0.036(5) 0.713(4) 0.2155(17) 0.089 Uiso 1 1 d D
H10B H -0.001(5) 0.528(4) 0.2282(18) 0.089 Uiso 1 1 d D
C11 C 0.1231(3) 0.4952(3) 0.55433(13) 0.0425(5) Uani 1 1 d .
H11 H 0.1941 0.5909 0.5632 0.051 Uiso 1 1 calc R
O12 O 0.2140(2) 0.35499(19) 0.57576(9) 0.0447(4) Uani 1 1 d .
C13 C 0.1120(3) 0.2524(3) 0.62214(12) 0.0460(6) Uani 1 1 d .
H13 H 0.1832 0.2115 0.6607 0.055 Uiso 1 1 calc R
C14 C -0.0233(4) 0.3643(4) 0.65192(14) 0.0541(7) Uani 1 1 d .
H14 H -0.1317 0.3100 0.6612 0.065 Uiso 1 1 calc R
C15 C 0.0295(5) 0.4864(4) 0.71005(15) 0.0714(9) Uani 1 1 d .
H15A H -0.0384 0.4784 0.7527 0.086 Uiso 1 1 calc R
H15B H 0.1497 0.4837 0.7211 0.086 Uiso 1 1 calc R
C16 C -0.0211(5) 0.6278(4) 0.66240(16) 0.0681(9) Uani 1 1 d .
H16A H 0.0678 0.7083 0.6564 0.082 Uiso 1 1 calc R
H16B H -0.1275 0.6788 0.6757 0.082 Uiso 1 1 calc R
C17 C -0.0373(3) 0.5084(3) 0.59956(13) 0.0523(6) Uani 1 1 d .
H17 H -0.1443 0.5148 0.5732 0.063 Uiso 1 1 calc R
C18 C 0.0360(4) 0.1097(3) 0.58186(15) 0.0514(6) Uani 1 1 d .
H18A H -0.0263 0.0401 0.6141 0.062 Uiso 1 1 calc R
H18B H -0.0425 0.1493 0.5463 0.062 Uiso 1 1 calc R
O19 O 0.1675(3) 0.0203(3) 0.54925(12) 0.0658(6) Uani 1 1 d .
H19 H 0.116(5) -0.072(6) 0.525(2) 0.099 Uiso 1 1 d .

loop_
_atom_site_aniso_label
_atom_site_aniso_U_11
_atom_site_aniso_U_22
_atom_site_aniso_U_33
_atom_site_aniso_U_23
_atom_site_aniso_U_13
_atom_site_aniso_U_12
C1 0.0528(14) 0.0287(11) 0.0468(13) -0.0007(9) -0.0003(11) -0.0012(10)
N2 0.0657(14) 0.0276(10) 0.0475(11) -0.0013(8) -0.0013(10) 0.0031(9)
C3 0.0614(16) 0.0271(11) 0.0546(14) -0.0044(10) -0.0002(12) 0.0024(10)
N4 0.0582(12) 0.0299(10) 0.0462(11) -0.0055(8) -0.0032(9) 0.0006(9)
C5 0.0440(13) 0.0299(12) 0.0448(12) -0.0009(9) 0.0013(10) -0.0005(9)
N6 0.0507(10) 0.0286(9) 0.0405(10) 0.0002(8) -0.0004(8) 0.0017(8)
C7 0.0597(14) 0.0280(11) 0.0430(13) 0.0008(10) 0.0000(10) 0.0005(10)
N8 0.0616(14) 0.0285(10) 0.0430(11) -0.0022(8) -0.0008(9) -0.0001(9)
C9 0.0476(13) 0.0272(11) 0.0438(12) -0.0023(9) 0.0000(11) -0.0012(9)
N10 0.102(2) 0.0319(11) 0.0439(11) -0.0002(10) -0.0040(13) 0.0049(12)
C11 0.0506(12) 0.0326(11) 0.0441(13) -0.0054(11) -0.0060(9) 0.0030(10)
O12 0.0466(9) 0.0373(9) 0.0504(9) 0.0039(7) -0.0030(7) 0.0032(7)
C13 0.0601(15) 0.0382(13) 0.0397(12) 0.0020(10) -0.0024(10) -0.0035(11)
C14 0.0655(18) 0.0510(16) 0.0457(14) -0.0082(11) 0.0028(12) -0.0059(13)
C15 0.106(3) 0.0588(17) 0.0491(15) -0.0151(13) -0.0065(16) 0.0144(17)
C16 0.094(2) 0.0533(18) 0.0571(18) -0.0141(14) 0.0067(17) 0.0118(17)
C17 0.0577(17) 0.0546(15) 0.0445(13) -0.0066(12) -0.0038(11) 0.0118(13)
C18 0.0574(15) 0.0446(15) 0.0522(15) -0.0045(11) 0.0044(12) -0.0026(12)
O19 0.0645(12) 0.0554(12) 0.0776(14) -0.0245(11) -0.0022(10) 0.0000(10)

loop_
_atom_type_symbol
_atom_type_description
_atom_type_scat_dispersion_real
_atom_type_scat_dispersion_imag
_atom_type_scat_source
C C 0.0033 0.0016 'International Tables Vol C Tables 4.2.6.8 and 6.1.1.4'
H H 0.0000 0.0000 'International Tables Vol C Tables 4.2.6.8 and 6.1.1.4'
N N 0.0061 0.0033 'International Tables Vol C Tables 4.2.6.8 and 6.1.1.4'
O O 0.0106 0.0060 'International Tables Vol C Tables 4.2.6.8 and 6.1.1.4'

loop_
_geom_angle_atom_site_label_1
_geom_angle_atom_site_label_2
_geom_angle_atom_site_label_3
_geom_angle
N10 C1 N2 118.2(2)
N10 C1 C9 124.9(2)
N2 C1 C9 116.9(2)
C3 N2 C1 119.2(2)
N4 C3 N2 129.0(2)
C3 N4 C5 110.9(2)
N4 C5 N6 127.3(2)
N4 C5 C9 126.8(2)
N6 C5 C9 105.8(2)
C7 N6 C5 105.99(18)
C7 N6 C11 129.71(19)
C5 N6 C11 124.22(18)
N8 C7 N6 113.8(2)
C7 N8 C9 103.8(2)
C5 C9 N8 110.5(2)
C5 C9 C1 117.1(2)
N8 C9 C1 132.4(2)
O12 C11 N6 108.92(18)
O12 C11 C17 108.3(2)
N6 C11 C17 113.89(19)
C11 O12 C13 111.45(19)
O12 C13 C14 105.0(2)
O12 C13 C18 111.2(2)
C14 C13 C18 112.2(2)
C13 C14 C15 118.1(3)
C13 C14 C17 106.1(2)
C15 C14 C17 88.7(2)
C16 C15 C14 90.3(2)
C15 C16 C17 89.5(2)
C11 C17 C16 114.0(3)
C11 C17 C14 104.1(2)
C16 C17 C14 89.3(2)
O19 C18 C13 109.4(2)

loop_
_geom_bond_atom_site_label_1
_geom_bond_atom_site_label_2
_geom_bond_distance
C1 N10 1.321(3)
C1 N2 1.366(3)
C1 C9 1.414(3)
N2 C3 1.340(3)
C3 N4 1.329(3)
N4 C5 1.353(3)
C5 N6 1.375(3)
C5 C9 1.386(3)
N6 C7 1.371(3)
N6 C11 1.471(3)
C7 N8 1.313(3)
N8 C9 1.394(3)
C11 O12 1.417(3)
C11 C17 1.530(4)
O12 C13 1.459(3)
C13 C14 1.517(4)
C13 C18 1.523(4)
C14 C15 1.547(4)
C14 C17 1.550(4)
C15 C16 1.525(4)
C16 C17 1.548(4)
C18 O19 1.412(3)

loop_
_cod_related_entry_id
_cod_related_entry_code
_cod_related_entry_database
1 21199903 ChemSpider
